data_2008131
loop_
_publ_author_name
'McCullough, Kevin J.'
'Perner,  Iris'
'Rosair, Georgina M.'

_publ_section_title
;
 2-Benzyl-2-hydroxycyclohexanone
;
_journal_issue 2
_journal_name_full 'Acta Crystallographica Section C'
_journal_page_first 268
_journal_page_last 270
_journal_paper_doi 10.1107/S0108270198013869
_journal_volume 55
_journal_year 1999
_chemical_formula_sum 'C13 H16 O2'
_chemical_formula_weight 204.26
_chemical_melting_point 349
_chemical_name_systematic
;
2-benzyl-2-hydroxycyclohexanone
;
_space_group_IT_number 61
_symmetry_cell_setting orthorhombic
_symmetry_space_group_name_Hall '-P 2ac 2ab'
_symmetry_space_group_name_H-M 'P b c a'
_audit_creation_method SHELXL-97
_cell_angle_alpha 90.00
_cell_angle_beta 90.00
_cell_angle_gamma 90.00
_cell_formula_units_Z 8
_cell_length_a 10.857(3)
_cell_length_b 11.2892(9)
_cell_length_c 18.5162(9)
_cell_measurement_reflns_used 28
_cell_measurement_temperature 293(2)
_cell_measurement_theta_max 12.51
_cell_measurement_theta_min 4.90
_cell_volume 2269.5(7)
_computing_cell_refinement XSCANS
_computing_data_collection 'XSCANS (Siemens, 1994)'
_computing_data_reduction 'SHELXTL/PC (Sheldrick, 1994)'
_computing_molecular_graphics SHELXTL/PC
_computing_publication_material SHELXTL/PC
_computing_structure_refinement 'SHELXL97 (Sheldrick, 1997)'
_computing_structure_solution SHELXTL/PC
_diffrn_ambient_temperature 293(2)
_diffrn_measured_fraction_theta_full 0.991
_diffrn_measured_fraction_theta_max 0.991
_diffrn_measurement_device_type 'Siemens P4'
_diffrn_measurement_method '\w scans'
_diffrn_radiation_monochromator graphite
_diffrn_radiation_source 'fine-focus sealed tube'
_diffrn_radiation_type MoK\a
_diffrn_radiation_wavelength 0.71073
_diffrn_reflns_av_R_equivalents 0.0274
_diffrn_reflns_av_sigmaI/netI 0.0500
_diffrn_reflns_limit_h_max 12
_diffrn_reflns_limit_h_min -1
_diffrn_reflns_limit_k_max 13
_diffrn_reflns_limit_k_min -1
_diffrn_reflns_limit_l_max 22
_diffrn_reflns_limit_l_min -1
_diffrn_reflns_number 2575
_diffrn_reflns_theta_full 25.00
_diffrn_reflns_theta_max 25.00
_diffrn_reflns_theta_min 2.83
_diffrn_standards_decay_% 10.75
_diffrn_standards_interval_count 97
_diffrn_standards_number 3
_exptl_absorpt_coefficient_mu 0.079
_exptl_absorpt_correction_type none
_exptl_crystal_colour colourless
_exptl_crystal_density_diffrn 1.196
_exptl_crystal_density_method 'not measured'
_exptl_crystal_description rectangular_block
_exptl_crystal_F_000 880
_exptl_crystal_size_max 0.9
_exptl_crystal_size_mid 0.6
_exptl_crystal_size_min 0.4
_refine_diff_density_max 0.157
_refine_diff_density_min -0.177
_refine_ls_extinction_method none
_refine_ls_goodness_of_fit_ref 1.015
_refine_ls_hydrogen_treatment constr
_refine_ls_matrix_type full
_refine_ls_number_parameters 140
_refine_ls_number_reflns 1977
_refine_ls_number_restraints 0
_refine_ls_restrained_S_all 1.015
_refine_ls_R_factor_all 0.0882
_refine_ls_R_factor_gt 0.0493
_refine_ls_shift/su_max 0.007
_refine_ls_shift/su_mean 0.001
_refine_ls_structure_factor_coef Fsqd
_refine_ls_weighting_details 'calc w  =1/[\s^2^(Fo^2^)+(0.0646P)^2^+0.1676P] where P=(Fo^2^+2Fc^2^)/3'
_refine_ls_weighting_scheme calc
_refine_ls_wR_factor_ref 0.1350
_reflns_number_gt 1297
_reflns_number_total 1977
_reflns_threshold_expression I>2\s(I)
_cod_data_source_file bm1297.cif
_cod_data_source_block ip1a
_cod_depositor_comments
;
The following automatic conversions were performed:
'_symmetry_cell_setting' value 'Orthorhombic' changed to 'orthorhombic'
according to '/home/saulius/struct/CIF-dictionaries/cif_core.dic'
dictionary named 'cif_core.dic' version 2.4.1 from 2010-06-29.

Automatic conversion script
Id: cif_fix_enum 1527 2010-12-29 10:47:43Z saulius 
;
_cod_original_cell_volume 2269.5(6)
_cod_database_code 2008131

loop_
_symmetry_equiv_pos_as_xyz
'x, y, z'
'-x+1/2, -y, z+1/2'
'-x, y+1/2, -z+1/2'
'x+1/2, -y+1/2, -z'
'-x, -y, -z'
'x-1/2, y, -z-1/2'
'x, -y-1/2, z-1/2'
'-x-1/2, y-1/2, z'

loop_
_atom_site_label
_atom_site_fract_x
_atom_site_fract_y
_atom_site_fract_z
_atom_site_U_iso_or_equiv
_atom_site_adp_type
_atom_site_calc_flag
_atom_site_refinement_flags
_atom_site_occupancy
_atom_site_disorder_assembly
_atom_site_disorder_group
_atom_site_type_symbol
O1 -0.06902(19) 0.95354(14) 0.58297(10) 0.0611(5) Uani d . 1 . . O
C1 -0.10699(19) 0.85320(18) 0.57253(12) 0.0429(5) Uani d . 1 . . C
O2 0.05851(14) 0.82433(14) 0.48647(9) 0.0510(4) Uani d . 1 . . O
H2 0.0479 0.8902 0.4688 0.061 Uiso calc R 1 . . H
C2 -0.05606(18) 0.77834(18) 0.51061(12) 0.0405(5) Uani d . 1 . . C
C3 -0.0283(2) 0.65386(19) 0.53805(13) 0.0468(5) Uani d . 1 . . C
H3A -0.0061(5) 0.6038(9) 0.4972(8) 0.056 Uiso calc R 1 . . H
H3B 0.0424(13) 0.6572(2) 0.5704(6) 0.056 Uiso calc R 1 . . H
C4 -0.1359(2) 0.5977(2) 0.57785(14) 0.0539(6) Uani d . 1 . . C
H4A -0.2057(14) 0.5884(3) 0.5444(7) 0.065 Uiso calc R 1 . . H
H4B -0.1120(5) 0.5185(15) 0.5950(3) 0.065 Uiso calc R 1 . . H
C5 -0.1751(3) 0.6726(2) 0.64130(14) 0.0584(6) Uani d . 1 . . C
H5A -0.1093 0.6745 0.6767 0.070 Uiso calc R 1 . . H
H5B -0.2468 0.6372 0.6639 0.070 Uiso calc R 1 . . H
C6 -0.2059(2) 0.7993(2) 0.61810(14) 0.0518(6) Uani d . 1 . . C
H6A -0.2811(15) 0.7988(2) 0.5916(5) 0.062 Uiso calc R 1 . . H
H6B -0.2178(3) 0.8468(10) 0.6600(9) 0.062 Uiso calc R 1 . . H
C7 -0.1528(2) 0.7823(2) 0.44893(13) 0.0479(5) Uani d . 1 . . C
H7A -0.2322(15) 0.7617(4) 0.4686(4) 0.057 Uiso calc R 1 . . H
H7B -0.1582(2) 0.8623(16) 0.4311(4) 0.057 Uiso calc R 1 . . H
C8 -0.1257(2) 0.7012(2) 0.38657(13) 0.0515(6) Uani d . 1 . . C
C9 -0.0302(3) 0.7243(3) 0.33847(15) 0.0662(8) Uani d . 1 . . C
H9 0.0170 0.7926 0.3436 0.079 Uiso calc R 1 . . H
C10 -0.0052(4) 0.6446(4) 0.28234(16) 0.0913(12) Uani d . 1 . . C
H10 0.0591 0.6596 0.2505 0.110 Uiso calc R 1 . . H
C11 -0.0761(5) 0.5435(4) 0.27431(18) 0.0974(13) Uani d . 1 . . C
H11 -0.0587 0.4900 0.2375 0.117 Uiso calc R 1 . . H
C12 -0.1711(5) 0.5227(4) 0.32024(19) 0.0961(12) Uani d . 1 . . C
H12 -0.2195 0.4555 0.3142 0.115 Uiso calc R 1 . . H
C13 -0.1966(3) 0.6000(3) 0.37563(16) 0.0727(8) Uani d . 1 . . C
H13 -0.2623 0.5845 0.4064 0.087 Uiso calc R 1 . . H

loop_
_atom_site_aniso_label
_atom_site_aniso_U_11
_atom_site_aniso_U_22
_atom_site_aniso_U_33
_atom_site_aniso_U_12
_atom_site_aniso_U_13
_atom_site_aniso_U_23
O1 0.0774(12) 0.0391(8) 0.0667(11) -0.0091(8) 0.0069(10) 0.0001(8)
C1 0.0392(11) 0.0363(10) 0.0531(13) 0.0020(9) -0.0051(9) 0.0050(9)
O2 0.0371(8) 0.0473(8) 0.0685(10) -0.0034(7) 0.0060(7) 0.0093(8)
C2 0.0317(9) 0.0369(10) 0.0530(12) -0.0030(8) -0.0020(9) 0.0078(10)
C3 0.0453(12) 0.0392(11) 0.0560(13) 0.0054(9) -0.0036(10) 0.0053(10)
C4 0.0592(14) 0.0382(11) 0.0644(15) -0.0053(11) -0.0023(13) 0.0103(11)
C5 0.0597(14) 0.0577(14) 0.0577(14) -0.0079(13) 0.0075(12) 0.0126(13)
C6 0.0470(12) 0.0537(13) 0.0546(13) -0.0036(11) 0.0056(11) -0.0015(11)
C7 0.0399(11) 0.0485(12) 0.0553(13) 0.0042(10) -0.0037(10) 0.0055(11)
C8 0.0512(12) 0.0564(13) 0.0470(12) 0.0054(11) -0.0079(11) 0.0088(11)
C9 0.0593(16) 0.088(2) 0.0517(14) 0.0046(15) -0.0035(12) 0.0091(15)
C10 0.081(2) 0.146(4) 0.0474(16) 0.034(2) -0.0014(16) 0.002(2)
C11 0.134(3) 0.101(3) 0.0568(17) 0.041(3) -0.026(2) -0.019(2)
C12 0.147(4) 0.079(2) 0.0620(18) -0.005(3) -0.017(2) -0.0102(18)
C13 0.092(2) 0.0700(18) 0.0560(16) -0.0149(17) -0.0082(16) -0.0018(14)

loop_
_atom_type_symbol
_atom_type_description
_atom_type_scat_dispersion_real
_atom_type_scat_dispersion_imag
_atom_type_scat_source
C C 0.0033 0.0016 'International Tables Vol C Tables 4.2.6.8 and 6.1.1.4'
H H 0.0000 0.0000 'International Tables Vol C Tables 4.2.6.8 and 6.1.1.4'
O O 0.0106 0.0060 'International Tables Vol C Tables 4.2.6.8 and 6.1.1.4'

loop_
_geom_angle_atom_site_label_1
_geom_angle_atom_site_label_2
_geom_angle_atom_site_label_3
_geom_angle
_geom_angle_publ_flag
O1 C1 C6 122.1(2) y
O1 C1 C2 120.7(2) y
C6 C1 C2 117.26(19) y
O2 C2 C3 105.59(16) y
O2 C2 C1 110.55(17) y
C3 C2 C1 109.35(18) y
O2 C2 C7 110.54(17) y
C3 C2 C7 113.91(18) y
C1 C2 C7 106.93(17) y
C4 C3 C2 113.20(18) n
C5 C4 C3 111.1(2) n
C4 C5 C6 111.5(2) n
C1 C6 C5 112.5(2) y
C8 C7 C2 114.54(18) n
C9 C8 C13 118.2(3) n
C9 C8 C7 121.6(3) n
C13 C8 C7 120.2(2) n
C8 C9 C10 119.9(3) n
C11 C10 C9 120.1(3) n
C12 C11 C10 119.9(3) n
C11 C12 C13 120.7(4) n
C12 C13 C8 121.2(4) n

loop_
_geom_bond_atom_site_label_1
_geom_bond_atom_site_label_2
_geom_bond_site_symmetry_2
_geom_bond_distance
_geom_bond_publ_flag
O1 C1 . 1.221(3) y
C1 C6 . 1.496(3) y
C1 C2 . 1.528(3) y
O2 C2 . 1.420(2) y
C2 C3 . 1.524(3) n
C2 C7 . 1.553(3) n
C3 C4 . 1.520(3) n
C4 C5 . 1.509(4) n
C5 C6 . 1.529(4) n
C7 C8 . 1.502(3) n
C8 C9 . 1.391(4) n
C8 C13 . 1.392(4) n
C9 C10 . 1.401(5) n
C10 C11 . 1.385(6) n
C11 C12 . 1.358(6) n
C12 C13 . 1.375(5) n

loop_
_cod_related_entry_id
_cod_related_entry_database
_cod_related_entry_code
1 ChemSpider 21105665
